data_7009773
loop_
_publ_author_name
'Batten, Stuart R.'
'Harris, Alexander R.'
'Jensen, Paul'
'Murray, Keith S.'
'Ziebell, Angela'

_publ_contact_author
;
    Dr. Stuart Batten
    Department of Chemistry
    P.O. Box 23
    Monash University
    Clayton, Vic. 3800
    AUSTRALIA
;
_publ_section_title
;
 Copper(I) dicyanamide coordination polymers: ladders, sheets, layers,
 diamond-like networks and unusual interpenetration&#x200A;&#x2020;
;
_journal_issue 21
_journal_name_full 'Journal of the Chemical Society, Dalton Transactions'
_journal_page_first 3829
_journal_paper_doi 10.1039/b003527k
_journal_year 2000
_chemical_formula_sum 'C6 H6 Cu N4'
_chemical_formula_weight 197.69
_chemical_name_common Cu(dca)(tmp)0.5
_chemical_name_systematic
; 
 Cuprous dicyanamide hemi(tetramethylpyrazine)
;
_space_group_IT_number 14
_symmetry_cell_setting monoclinic
_symmetry_space_group_name_Hall '-P 2ybc'
_symmetry_space_group_name_H-M 'P 1 21/c 1'
_atom_sites_solution_hydrogens geom
_atom_sites_solution_primary direct
_atom_sites_solution_secondary difmap
_audit_creation_method SHELXL-97
_cell_angle_alpha 90.00
_cell_angle_beta 92.039(3)
_cell_angle_gamma 90.00
_cell_formula_units_Z 4
_cell_length_a 3.8969(1)
_cell_length_b 18.5279(9)
_cell_length_c 9.9978(5)
_cell_measurement_temperature 123(2)
_cell_volume 721.40(5)
_computing_structure_refinement 'SHELXL-97 (Sheldrick, 1997)'
_computing_structure_solution 'SHELXS-97 (Sheldrick, 1990)'
_diffrn_ambient_temperature 123(2)
_diffrn_measured_fraction_theta_full 0.975
_diffrn_measured_fraction_theta_max 0.968
_diffrn_measurement_device_type 'Nonius KappaCCD'
_diffrn_measurement_method Phi-scans
_diffrn_radiation_monochromator graphite
_diffrn_radiation_source 'fine-focus sealed tube'
_diffrn_radiation_type MoK\a
_diffrn_radiation_wavelength 0.71073
_diffrn_reflns_av_R_equivalents 0.052
_diffrn_reflns_av_sigmaI/netI 0.0469
_diffrn_reflns_limit_h_max 5
_diffrn_reflns_limit_h_min -4
_diffrn_reflns_limit_k_max 24
_diffrn_reflns_limit_k_min -24
_diffrn_reflns_limit_l_max 13
_diffrn_reflns_limit_l_min -13
_diffrn_reflns_number 9313
_diffrn_reflns_theta_full 27.50
_diffrn_reflns_theta_max 27.87
_diffrn_reflns_theta_min 2.20
_exptl_absorpt_coefficient_mu 2.956
_exptl_absorpt_correction_T_max 0.926
_exptl_absorpt_correction_T_min 0.809
_exptl_absorpt_correction_type Face-indexed
_exptl_crystal_colour yellow
_exptl_crystal_density_diffrn 1.820
_exptl_crystal_density_method 'not measured'
_exptl_crystal_description acicular
_exptl_crystal_F_000 396
_exptl_crystal_size_max 0.24
_exptl_crystal_size_mid 0.05
_exptl_crystal_size_min 0.025
_refine_diff_density_max 0.454
_refine_diff_density_min -0.354
_refine_diff_density_rms 0.092
_refine_ls_extinction_method none
_refine_ls_goodness_of_fit_ref 1.089
_refine_ls_hydrogen_treatment mixed
_refine_ls_matrix_type full
_refine_ls_number_parameters 102
_refine_ls_number_reflns 1658
_refine_ls_number_restraints 0
_refine_ls_restrained_S_all 1.089
_refine_ls_R_factor_all 0.0529
_refine_ls_R_factor_gt 0.0335
_refine_ls_shift/su_max 0.000
_refine_ls_shift/su_mean 0.000
_refine_ls_structure_factor_coef Fsqd
_refine_ls_weighting_details 'calc w=1/[\s^2^(Fo^2^)+(0.0000P)^2^+0.8543P] where P=(Fo^2^+2Fc^2^)/3'
_refine_ls_weighting_scheme calc
_refine_ls_wR_factor_gt 0.0549
_refine_ls_wR_factor_ref 0.0594
_reflns_number_gt 1348
_reflns_number_total 1658
_reflns_threshold_expression >2sigma(I)
_cod_data_source_file b003527k.txt
_cod_data_source_block Cudcame4pyz
_cod_depositor_comments
;
The following automatic conversions were performed:
'_symmetry_cell_setting' value 'Monoclinic' changed to 'monoclinic'
according to '/home/saulius/struct/CIF-dictionaries/cif_core.dic'
dictionary named 'cif_core.dic' version 2.4.1 from 2010-06-29.

Automatic conversion script
Id: cif_fix_enum 1527 2010-12-29 10:47:43Z saulius 
;
_cod_original_sg_symbol_H-M P2(1)/c
_cod_database_code 7009773

loop_
_symmetry_equiv_pos_as_xyz
'x, y, z'
'-x, y+1/2, -z+1/2'
'-x, -y, -z'
'x, -y-1/2, z-1/2'

loop_
_atom_site_label
_atom_site_type_symbol
_atom_site_fract_x
_atom_site_fract_y
_atom_site_fract_z
_atom_site_U_iso_or_equiv
_atom_site_adp_type
_atom_site_occupancy
_atom_site_symmetry_multiplicity
_atom_site_calc_flag
_atom_site_refinement_flags
_atom_site_disorder_assembly
_atom_site_disorder_group
Cu1 Cu 0.12216(8) 0.139188(16) 0.28700(3) 0.01611(10) Uani 1 1 d . . .
N1 N 0.3705(6) 0.13946(12) 0.1256(2) 0.0203(5) Uani 1 1 d . . .
N2 N 0.6595(6) 0.15706(11) -0.0863(2) 0.0174(5) Uani 1 1 d . . .
N3 N 0.9117(6) 0.27160(12) -0.1588(2) 0.0203(5) Uani 1 1 d . . .
N4 N 0.0673(5) 0.05512(10) 0.41063(19) 0.0116(4) Uani 1 1 d . . .
C1 C 0.5079(6) 0.15106(12) 0.0280(2) 0.0133(5) Uani 1 1 d . . .
C2 C 0.7890(6) 0.21960(13) -0.1196(2) 0.0138(5) Uani 1 1 d . . .
C3 C -0.0841(6) -0.00676(12) 0.3674(2) 0.0115(5) Uani 1 1 d . . .
C4 C -0.1727(6) -0.01396(13) 0.2209(2) 0.0144(5) Uani 1 1 d . . .
H4A H -0.4228 -0.0148 0.2070 0.022 Uiso 1 1 calc R . .
H4B H -0.0754 -0.0589 0.1872 0.022 Uiso 1 1 calc R . .
H4C H -0.0777 0.0271 0.1728 0.022 Uiso 1 1 calc R . .
C5 C 0.1537(6) 0.06179(12) 0.5420(2) 0.0112(5) Uani 1 1 d . . .
C6 C 0.3214(7) 0.13097(13) 0.5869(2) 0.0164(5) Uani 1 1 d . . .
H6A H 0.4509 0.1512 0.5135 0.025 Uiso 1 1 calc R . .
H6B H 0.4779 0.1214 0.6637 0.025 Uiso 1 1 calc R . .
H6C H 0.1449 0.1654 0.6128 0.025 Uiso 1 1 calc R . .

loop_
_atom_site_aniso_label
_atom_site_aniso_U_11
_atom_site_aniso_U_22
_atom_site_aniso_U_33
_atom_site_aniso_U_23
_atom_site_aniso_U_13
_atom_site_aniso_U_12
Cu1 0.02216(18) 0.01255(15) 0.01382(16) 0.00021(14) 0.00364(12) -0.00026(14)
N1 0.0264(13) 0.0177(11) 0.0171(11) 0.0007(10) 0.0038(10) -0.0022(10)
N2 0.0251(12) 0.0125(11) 0.0148(11) -0.0020(8) 0.0049(9) -0.0039(9)
N3 0.0251(13) 0.0170(11) 0.0190(12) 0.0001(10) 0.0044(10) -0.0024(10)
N4 0.0118(10) 0.0114(10) 0.0118(10) -0.0018(8) 0.0029(8) 0.0023(8)
C1 0.0149(13) 0.0075(12) 0.0173(13) -0.0020(9) -0.0030(10) 0.0010(9)
C2 0.0147(13) 0.0175(13) 0.0091(12) -0.0036(10) 0.0004(10) 0.0044(10)
C3 0.0090(12) 0.0110(12) 0.0146(13) -0.0021(9) 0.0027(10) 0.0032(9)
C4 0.0154(14) 0.0142(12) 0.0135(12) 0.0006(10) -0.0004(10) 0.0001(10)
C5 0.0080(12) 0.0118(12) 0.0138(12) -0.0019(10) 0.0011(10) 0.0015(9)
C6 0.0201(13) 0.0132(13) 0.0158(13) -0.0006(10) 0.0010(10) -0.0033(10)

loop_
_atom_type_symbol
_atom_type_description
_atom_type_scat_dispersion_real
_atom_type_scat_dispersion_imag
_atom_type_scat_source
Cu Cu 0.3201 1.2651 'International Tables Vol C Tables 4.2.6.8 and 6.1.1.4'
N N 0.0061 0.0033 'International Tables Vol C Tables 4.2.6.8 and 6.1.1.4'
C C 0.0033 0.0016 'International Tables Vol C Tables 4.2.6.8 and 6.1.1.4'
H H 0.0000 0.0000 'International Tables Vol C Tables 4.2.6.8 and 6.1.1.4'

loop_
_geom_angle_atom_site_label_1
_geom_angle_atom_site_label_2
_geom_angle_atom_site_label_3
_geom_angle
_geom_angle_site_symmetry_1
_geom_angle_site_symmetry_3
_geom_angle_publ_flag
N1 Cu1 N3 117.88(9) . 4_466 ?
N1 Cu1 N4 126.23(9) . . ?
N3 Cu1 N4 115.87(8) 4_466 . ?
C1 N1 Cu1 169.2(2) . . ?
C1 N2 C2 119.1(2) . . ?
C2 N3 Cu1 176.4(2) . 4_665 ?
C5 N4 C3 118.6(2) . . ?
C5 N4 Cu1 120.02(15) . . ?
C3 N4 Cu1 121.10(16) . . ?
N1 C1 N2 173.9(3) . . ?
N3 C2 N2 174.0(3) . . ?
N4 C3 C5 120.3(2) . 3_556 ?
N4 C3 C4 118.0(2) . . ?
C5 C3 C4 121.7(2) 3_556 . ?
N4 C5 C3 121.1(2) . 3_556 ?
N4 C5 C6 117.4(2) . . ?
C3 C5 C6 121.5(2) 3_556 . ?

loop_
_geom_bond_atom_site_label_1
_geom_bond_atom_site_label_2
_geom_bond_distance
_geom_bond_site_symmetry_2
_geom_bond_publ_flag
Cu1 N1 1.911(2) . ?
Cu1 N3 1.931(2) 4_466 ?
Cu1 N4 2.005(2) . ?
N1 C1 1.150(3) . ?
N2 C1 1.310(3) . ?
N2 C2 1.312(3) . ?
N3 C2 1.151(3) . ?
N3 Cu1 1.931(2) 4_665 ?
N4 C5 1.349(3) . ?
N4 C3 1.353(3) . ?
C3 C5 1.397(3) 3_556 ?
C3 C4 1.499(3) . ?
C5 C3 1.397(3) 3_556 ?
C5 C6 1.500(3) . ?
